data_7236918
loop_
_publ_author_name
'Veselska, Oleksandra'
'Okhrimenko, Larysa'
'Guillou, Nathalie'
'Podbev\<sek, Darjan'
'Ledoux, Gilles'
'Dujardin, Christophe'
'Monge, Miguel'
'Chevrier, Daniel M.'
'Yang, Rui'
'Zhang, Peng'
'Fateeva, Alexandra'
'Demessence, Aude'

_publ_section_title
;
 An intrinsic dual-emitting gold thiolate coordination polymer,
 [Au(+I)(p-SPhCO2H)]n, for ratiometric temperature sensing
;
_journal_issue 38
_journal_name_full 'J. Mater. Chem. C'
_journal_page_first 9843
_journal_paper_doi 10.1039/C7TC03605A
_journal_volume 5
_journal_year 2017
_chemical_formula_sum 'C7 H5 Au O2 S'
_chemical_formula_weight 350.15
_space_group_IT_number 1
_space_group_name_Hall 'P 1'
_space_group_name_H-M_alt 'P 1'
_symmetry_cell_setting triclinic
_symmetry_space_group_name_H-M 'P 1'
_audit_update_record
;
2017-03-22 deposited with the CCDC.
2017-09-13 downloaded from the CCDC.
;
_cell_angle_alpha 84.8666(51)
_cell_angle_beta 86.2921(51)
_cell_angle_gamma 88.2557(51)
_cell_formula_units_Z 2
_cell_length_a 4.51809(36)
_cell_length_b 5.40840(38)
_cell_length_c 14.86056(86)
_cell_measurement_temperature 293
_cell_volume 360.80(4)
_computing_molecular_graphics DIAMOND
_computing_structure_refinement TOPAS
_computing_structure_solution TOPAS
_diffrn_ambient_temperature 293
_diffrn_radiation_monochromator 'Ge(111) monochromator'
_diffrn_radiation_type 'CuKa1 radiation'
_diffrn_radiation_wavelength 1.5406
_diffrn_source 'X-ray sealed tube'
_exptl_crystal_colour Colourless
_pd_meas_2theta_range_inc 0.010119
_pd_meas_2theta_range_max 100.00
_pd_meas_2theta_range_min 3.000
_pd_proc_2theta_range_inc 0.010
_pd_proc_2theta_range_max 100.000
_pd_proc_2theta_range_min 4.000
_pd_proc_ls_background_function 'Chebychev polynomial'
_pd_proc_ls_profile_function 'spherical harmonics'
_pd_proc_ls_prof_R_factor 0.052
_pd_proc_ls_prof_wR_factor 0.070
_pd_spec_mounting 'glass capillary'
_pd_spec_mount_mode transmission
_pd_spec_shape cylinder
_refine_ls_goodness_of_fit_all 5.21
_refine_ls_number_reflns 757
_refine_ls_number_restraints 4
_refine_ls_R_I_factor 0.031
_cod_data_source_file c7tc03605a2.cif
_cod_data_source_block Au-SPhCO2H
_cod_original_cell_volume 360.803(44)
_cod_original_sg_symbol_H-M P1
_cod_database_code 7236918
_refine_ls_number_structural_parameters 29
_refine_ls_number_profile_parameters 53

loop_
_symmetry_equiv_pos_as_xyz
'x, y, z'

loop_
_atom_site_label
_atom_site_type_symbol
_atom_site_symmetry_multiplicity
_atom_site_fract_x
_atom_site_fract_y
_atom_site_fract_z
_atom_site_occupancy
_atom_site_B_iso_or_equiv
Au1 Au 1 0.6452(16) 0.00800(81) 0.57095(46) 1 0.728(76)
Au2 Au 1 0.1506(15) 0.54024(83) 0.57324(48) 1 0.728(76)
C11 C 1 0.4514619 0.02487718 0.9085566 1 2.78(50)
C12 C 1 0.4186834 -0.1556616 0.8511649 1 2.78(50)
C13 C 1 0.2687953 -0.1023652 0.7742649 1 2.78(50)
C14 C 1 0.1516856 0.13147 0.7547567 1 2.78(50)
C15 C 1 0.184464 0.3120088 0.8121485 1 2.78(50)
C16 C 1 0.3343522 0.2587124 0.8890485 1 2.78(50)
C17 C 1 0.6122908 -0.03230948 0.9910697 1 2.78(50)
S18 S 1 -0.04342722 0.2008472 0.6546543 1 2.78(50)
H12 H 1 0.4998909 -0.3178101 0.8646924 1 4
H13 H 1 0.2460657 -0.2275563 0.7344677 1 4
H15 H 1 0.1032566 0.4741573 0.798621 1 4
H16 H 1 0.3570817 0.3839035 0.9288457 1 4
O11 O 1 0.6344787 0.1327383 1.045745 1 2.78(50)
O12 O 1 0.7290455 -0.2467618 1.007679 1 2.78(50)
C21 C 1 0.9186434 0.5901629 0.2603683 1 2.78(50)
C22 C 1 0.7786711 0.377843 0.2453312 1 2.78(50)
C23 C 1 0.5906707 0.265586 0.3116301 1 2.78(50)
C24 C 1 0.5426427 0.365649 0.3929661 1 2.78(50)
C25 C 1 0.682615 0.5779689 0.4080032 1 2.78(50)
C26 C 1 0.8706154 0.6902258 0.3417043 1 2.78(50)
C27 C 1 1.120366 0.7106138 0.18923 1 2.78(50)
S28 S 1 0.2928904 0.2165193 0.4810421 1 2.78(50)
H22 H 1 0.8119752 0.3084563 0.1889303 1 4
H23 H 1 0.4936097 0.1183569 0.3012029 1 4
H25 H 1 0.6493109 0.6473556 0.4644041 1 4
H26 H 1 0.9676765 0.8374549 0.3521315 1 4
O21 O 1 1.204605 0.9299341 0.1955604 1 2.78(50)
O22 O 1 1.2104 0.5953531 0.1214421 1 2.78(50)
